data_2002734
loop_
_publ_author_name
'Tams, G'
'Mueller-Buschbaum, Hk'

_publ_section_title
;
Synthese und Roentgenstrukturanalyse von Ba4 Li Cu O4 (C O3)2
;
_journal_name_full
;
Zeitschrift fuer Naturforschung, Teil B. Anorganische Chemie,
Organische Chemie (42,1987-)
;
_journal_page_first 56
_journal_page_last 60
_journal_volume 50
_journal_year 1995
_chemical_formula_structural 'Ba4 Li Cu O4 (C O3)2'
_chemical_formula_sum 'Ba4 Cu Li O10'
_chemical_name_systematic
;
Tetrabarium lithium copper tetraoxide bis(carbonate)
;
_space_group_IT_number 121
_symmetry_cell_setting tetragonal
_symmetry_Int_Tables_number 121
_symmetry_space_group_name_Hall 'I -4 2'
_symmetry_space_group_name_H-M 'I -4 2 m'
_cell_angle_alpha 90
_cell_angle_beta 90
_cell_angle_gamma 90
_cell_formula_units_Z 2
_cell_length_a 5.7666(12)
_cell_length_b 5.7666(12)
_cell_length_c 15.2614(7)
_cell_volume 507.5
_refine_ls_R_factor_all 0.1468
_cod_database_code 2002734

loop_
_symmetry_equiv_pos_as_xyz
x,y,z
-x,-y,z
-x,y,-z
x,-y,-z
-y,x,-z
y,-x,-z
y,x,z
-y,-x,z
1/2+x,1/2+y,1/2+z
1/2-x,1/2-y,1/2+z
1/2-x,1/2+y,1/2-z
1/2+x,1/2-y,1/2-z
1/2-y,1/2+x,1/2-z
1/2+y,1/2-x,1/2-z
1/2+y,1/2+x,1/2+z
1/2-y,1/2-x,1/2+z

loop_
_atom_site_aniso_label
_atom_site_aniso_U_11
_atom_site_aniso_U_12
_atom_site_aniso_U_13
_atom_site_aniso_U_22
_atom_site_aniso_U_23
_atom_site_aniso_U_33
Ba1 0.009(2) .000(1) 0. 0.009(2) 0. 0.009(1)
Cu1 0.007(2) 0. 0. 0.007(2) 0. 0.007(2)
Li1 0.028(2) 0. 0. 0.028(2) 0. 0.031(2)
C1 0.003(1) .000(4) 0. 0.003(1) 0. 0.002(1)
O1 0.003(1) .000(1) .000(1) 0.003(1) .000(1) 0.002(1)
O2 0.008(1) .000(5) 0. 0.008(1) 0. 0.008(1)
O3 0.015(1) 0.001 .000(1) 0.015(1) .000(1) 0.015(1)

loop_
_atom_site_label
_atom_site_type_symbol
_atom_site_symmetry_multiplicity
_atom_site_Wyckoff_symbol
_atom_site_fract_x
_atom_site_fract_y
_atom_site_fract_z
_atom_site_occupancy
_atom_site_attached_hydrogens
_atom_site_calc_flag
Ba1 Ba2+ 8 h 0. 0.5 0.1175(1) 1. 0 d
Cu1 Cu3+ 2 a 0. 0. 0. 1. 0 d
Li1 Li1+ 2 b 0. 0. 0.5 1. 0 d
C1 C4+ 4 e 0. 0. 0.7302(2) 1. 0 d
O1 O2- 8 i 0.226(1) 0.226(1) 0.008(2) 1. 0 d
O2 O2- 4 e 0. 0. 0.650(2) 1. 0 d
O3 O2- 8 i 0.859(2) 0.859(2) 0.227(2) 1. 0 d

loop_
_atom_type_symbol
_atom_type_oxidation_number
Ba2+ 2.000
Cu3+ 3.000
Li1+ 1.000
C4+ 4.000
O2- -2.000
